data_7113797
loop_
_publ_author_name
'Wang, Ruihu'
'Hong, Maochun'
'Luo, Junhua'
'Cao, Rong'
'Weng, Jiabao'

_publ_section_title
;
 A new type of three-dimensional framework constructed from dodecanuclear
 cadmium(II) macrocycles
;
_journal_coden_ASTM CHCOFS
_journal_issue 8
_journal_name_full
;
 Chemical Communications (Cambridge, United Kingdom)
;
_journal_page_first 1018
_journal_page_last 1019
_journal_paper_doi 10.1039/b212425d
_journal_year 2003
_chemical_formula_sum 'C32 H21 Cd2 N3 O8'
_chemical_formula_weight 800.32
_space_group_IT_number 148
_symmetry_cell_setting trigonal
_symmetry_space_group_name_Hall '-R 3'
_symmetry_space_group_name_H-M 'R -3 :H'
_atom_sites_solution_hydrogens geom
_atom_sites_solution_primary direct
_atom_sites_solution_secondary difmap
_audit_creation_method SHELXL-97
_cell_angle_alpha 90.00
_cell_angle_beta 90.00
_cell_angle_gamma 120.00
_cell_formula_units_Z 18
_cell_length_a 39.6981(4)
_cell_length_b 39.6981(4)
_cell_length_c 9.5923(2)
_cell_measurement_reflns_used 15398
_cell_measurement_temperature 293(2)
_cell_measurement_theta_max 25.01
_cell_measurement_theta_min 1.03
_cell_volume 13091.6(3)
_computing_cell_refinement 'XEMP in SHELXTL (Siemens, 1994)'
_computing_data_collection 'XEMP in SHELXTL (Siemens, 1994)'
_computing_data_reduction 'XEMP in SHELXTL (Siemens, 1994)'
_computing_molecular_graphics 'SHELXL-97 (Sheldrick, 1997)'
_computing_publication_material 'SHELXL-97 (Sheldrick, 1997)'
_computing_structure_refinement 'SHELXL-97 (Sheldrick, 1997)'
_computing_structure_solution 'SHELXS-97 (Sheldrick, 1990)'
_diffrn_ambient_temperature 293(2)
_diffrn_measured_fraction_theta_full 0.997
_diffrn_measured_fraction_theta_max 0.997
_diffrn_measurement_device_type 'Smart CCD'
_diffrn_measurement_method '\w scan'
_diffrn_radiation_monochromator graphite
_diffrn_radiation_source 'fine-focus sealed tube'
_diffrn_radiation_type MoK\a
_diffrn_radiation_wavelength 0.71073
_diffrn_reflns_av_R_equivalents 0.0380
_diffrn_reflns_av_sigmaI/netI 0.0383
_diffrn_reflns_limit_h_max 45
_diffrn_reflns_limit_h_min -47
_diffrn_reflns_limit_k_max 47
_diffrn_reflns_limit_k_min -34
_diffrn_reflns_limit_l_max 11
_diffrn_reflns_limit_l_min -11
_diffrn_reflns_number 15398
_diffrn_reflns_theta_full 25.01
_diffrn_reflns_theta_max 25.01
_diffrn_reflns_theta_min 1.03
_exptl_absorpt_coefficient_mu 1.521
_exptl_absorpt_correction_T_max 1.000
_exptl_absorpt_correction_T_min 0.465
_exptl_absorpt_correction_type emperical
_exptl_crystal_colour colorless
_exptl_crystal_density_diffrn 1.827
_exptl_crystal_density_meas ?
_exptl_crystal_density_method 'not measured'
_exptl_crystal_description prism
_exptl_crystal_F_000 7092
_exptl_crystal_size_max 0.38
_exptl_crystal_size_mid 0.16
_exptl_crystal_size_min 0.14
_refine_diff_density_max 1.131
_refine_diff_density_min -0.683
_refine_diff_density_rms 0.121
_refine_ls_extinction_method none
_refine_ls_goodness_of_fit_ref 1.273
_refine_ls_hydrogen_treatment mixed
_refine_ls_matrix_type full
_refine_ls_number_parameters 409
_refine_ls_number_reflns 5136
_refine_ls_number_restraints 0
_refine_ls_restrained_S_all 1.273
_refine_ls_R_factor_all 0.0659
_refine_ls_R_factor_gt 0.0463
_refine_ls_shift/su_max 0.010
_refine_ls_shift/su_mean 0.000
_refine_ls_structure_factor_coef Fsqd
_refine_ls_weighting_details 'calc w=1/[\s^2^(Fo^2^)+(0.0235P)^2^+132.9226P] where P=(Fo^2^+2Fc^2^)/3'
_refine_ls_weighting_scheme calc
_refine_ls_wR_factor_gt 0.0947
_refine_ls_wR_factor_ref 0.1027
_reflns_number_gt 4148
_reflns_number_total 5136
_reflns_threshold_expression >2sigma(I)
_cod_duplicate_entry 7104066
_cod_data_source_file b212425d.txt
_cod_data_source_block w
_cod_depositor_comments
;
The following automatic conversions were performed:

'_exptl_crystal_density_meas' value 'not measured' was changed to '?'
- the value is perceived as not measured.

Automatic conversion script
Id: cif_fix_values 3008 2015-01-20 13:52:24Z robertas 
;
_cod_original_sg_symbol_H-M R-3
_cod_database_code 7113797

loop_
_symmetry_equiv_pos_as_xyz
'x, y, z'
'-y, x-y, z'
'-x+y, -x, z'
'x+2/3, y+1/3, z+1/3'
'-y+2/3, x-y+1/3, z+1/3'
'-x+y+2/3, -x+1/3, z+1/3'
'x+1/3, y+2/3, z+2/3'
'-y+1/3, x-y+2/3, z+2/3'
'-x+y+1/3, -x+2/3, z+2/3'
'-x, -y, -z'
'y, -x+y, -z'
'x-y, x, -z'
'-x+2/3, -y+1/3, -z+1/3'
'y+2/3, -x+y+1/3, -z+1/3'
'x-y+2/3, x+1/3, -z+1/3'
'-x+1/3, -y+2/3, -z+2/3'
'y+1/3, -x+y+2/3, -z+2/3'
'x-y+1/3, x+2/3, -z+2/3'

loop_
_atom_site_label
_atom_site_type_symbol
_atom_site_fract_x
_atom_site_fract_y
_atom_site_fract_z
_atom_site_U_iso_or_equiv
_atom_site_adp_type
_atom_site_occupancy
_atom_site_symmetry_multiplicity
_atom_site_calc_flag
_atom_site_refinement_flags
Cd1 Cd 0.501291(12) 0.322317(12) 0.80985(4) 0.02974(13) Uani 1 1 d .
Cd2 Cd 0.445257(14) 0.200072(14) 0.76207(4) 0.03581(14) Uani 1 1 d .
N31 N 0.50264(17) 0.32821(15) 0.5676(5) 0.0409(13) Uani 1 1 d .
N41 N 0.39913(16) 0.18334(17) 0.5892(5) 0.0465(14) Uani 1 1 d .
O11 O 0.41837(16) 0.21542(14) 0.9435(6) 0.0648(15) Uani 1 1 d .
O12 O 0.44290(13) 0.26491(13) 0.7992(5) 0.0516(13) Uani 1 1 d .
O21 O 0.47882(12) 0.36452(12) 0.8493(5) 0.0443(11) Uani 1 1 d .
O22 O 0.46066(16) 0.40529(16) 0.7790(7) 0.0762(18) Uani 1 1 d .
O31 O 0.53523(15) 0.38662(13) 0.0957(4) 0.0526(12) Uani 1 1 d .
O32 O 0.50924(14) 0.32305(13) 0.0446(4) 0.0477(12) Uani 1 1 d .
O51 O 0.5223(3) 0.2803(2) 0.7849(6) 0.108(3) Uani 1 1 d .
O52 O 0.50533(13) 0.22357(13) 0.8717(5) 0.0517(12) Uani 1 1 d .
C11 C 0.42573(19) 0.2487(2) 0.9127(8) 0.0492(18) Uani 1 1 d .
C12 C 0.41495(19) 0.27113(18) 1.0127(8) 0.0478(18) Uani 1 1 d .
C13 C 0.4056(2) 0.29892(18) 0.9664(7) 0.0487(18) Uani 1 1 d .
C14 C 0.4001(3) 0.3213(2) 1.0673(9) 0.070(2) Uani 1 1 d .
H14A H 0.3940 0.3400 1.0389 0.084 Uiso 1 1 calc R
C15 C 0.4037(3) 0.3162(3) 1.2083(10) 0.083(3) Uani 1 1 d .
H15A H 0.4005 0.3317 1.2735 0.100 Uiso 1 1 calc R
C16 C 0.4120(3) 0.2880(3) 1.2518(8) 0.074(3) Uani 1 1 d .
H16A H 0.4141 0.2843 1.3464 0.088 Uiso 1 1 calc R
C17 C 0.4171(2) 0.2651(2) 1.1546(8) 0.063(2) Uani 1 1 d .
H17A H 0.4220 0.2457 1.1843 0.076 Uiso 1 1 calc R
C21 C 0.45390(19) 0.37197(19) 0.7947(7) 0.0425(16) Uani 1 1 d .
C22 C 0.41640(19) 0.3386(2) 0.7460(7) 0.0450(16) Uani 1 1 d .
C23 C 0.39631(19) 0.3037(2) 0.8204(8) 0.0494(18) Uani 1 1 d .
C24 C 0.3629(2) 0.2727(2) 0.7598(11) 0.071(3) Uani 1 1 d .
H24A H 0.3499 0.2490 0.8059 0.086 Uiso 1 1 calc R
C25 C 0.3492(3) 0.2771(4) 0.6330(13) 0.096(4) Uani 1 1 d .
H25A H 0.3269 0.2565 0.5943 0.116 Uiso 1 1 calc R
C26 C 0.3682(3) 0.3118(4) 0.5646(10) 0.096(4) Uani 1 1 d .
H26A H 0.3587 0.3147 0.4796 0.116 Uiso 1 1 calc R
C27 C 0.4013(2) 0.3425(3) 0.6200(9) 0.071(2) Uani 1 1 d .
H27A H 0.4138 0.3660 0.5726 0.085 Uiso 1 1 calc R
C31 C 0.5206(2) 0.35147(19) 0.1264(6) 0.0408(15) Uani 1 1 d .
C32 C 0.5152(2) 0.34239(19) 0.2822(6) 0.0426(16) Uani 1 1 d .
C33 C 0.5184(2) 0.3709(2) 0.3727(7) 0.055(2) Uani 1 1 d .
H33A H 0.5251 0.3955 0.3394 0.066 Uiso 1 1 calc R
C34 C 0.5116(2) 0.3626(2) 0.5127(7) 0.056(2) Uani 1 1 d .
H34A H 0.5134 0.3820 0.5720 0.067 Uiso 1 1 calc R
C35 C 0.5000(2) 0.30092(19) 0.4807(6) 0.0461(17) Uani 1 1 d .
H35A H 0.4942 0.2769 0.5169 0.055 Uiso 1 1 calc R
C36 C 0.5057(2) 0.3069(2) 0.3376(6) 0.0472(18) Uani 1 1 d .
H36A H 0.5030 0.2870 0.2798 0.057 Uiso 1 1 calc R
C41 C 0.3793(2) 0.2020(3) 0.5717(8) 0.070(3) Uani 1 1 d .
H41A H 0.3813 0.2193 0.6410 0.084 Uiso 1 1 calc R
C42 C 0.3565(2) 0.1976(3) 0.4600(9) 0.073(3) Uani 1 1 d .
H42A H 0.3427 0.2108 0.4562 0.087 Uiso 1 1 calc R
C43 C 0.3540(2) 0.1735(2) 0.3522(8) 0.056(2) Uani 1 1 d .
C44 C 0.3309(2) 0.1718(2) 0.2248(8) 0.062(2) Uani 1 1 d .
H44A H 0.3119 0.1788 0.2345 0.074 Uiso 1 1 calc R
C45 C 0.3737(2) 0.1532(2) 0.3703(8) 0.062(2) Uani 1 1 d .
H45A H 0.3722 0.1359 0.3021 0.074 Uiso 1 1 calc R
C46 C 0.3956(2) 0.1587(2) 0.4896(7) 0.0521(18) Uani 1 1 d .
H46A H 0.4082 0.1445 0.5000 0.063 Uiso 1 1 calc R
C51 C 0.5287(2) 0.2592(2) 0.8614(7) 0.0463(17) Uani 1 1 d .
C52A C 0.56027(15) 0.28429(19) 0.9536(6) 0.048(4) Uani 0.50 1 d PG
C53A C 0.5906(2) 0.32061(18) 0.9150(7) 0.041(3) Uani 0.50 1 d PG
C54A C 0.6180(2) 0.34427(14) 1.0133(9) 0.055(4) Uani 0.50 1 d PG
N51A N 0.6150(2) 0.3316(2) 1.1502(7) 0.104(6) Uani 0.50 1 d PG
C55A C 0.5846(2) 0.2953(2) 1.1888(5) 0.133(12) Uani 0.50 1 d PG
C56 C 0.55727(15) 0.27162(19) 1.0905(7) 0.016(2) Uiso 0.50 1 d PG
C52B C 0.56523(15) 0.26607(16) 0.9504(6) 0.054(4) Uani 0.50 1 d PG
C53B C 0.5972(2) 0.26341(19) 0.9064(7) 0.049(4) Uani 0.50 1 d PG
C54B C 0.6253(2) 0.2676(2) 1.0021(10) 0.068(5) Uani 0.50 1 d PG
N51B N 0.6215(2) 0.2745(3) 1.1417(9) 0.141(8) Uiso 0.50 1 d PG
C55B C 0.5896(2) 0.2772(2) 1.1856(5) 0.096(7) Uiso 0.50 1 d PG

loop_
_atom_site_aniso_label
_atom_site_aniso_U_11
_atom_site_aniso_U_22
_atom_site_aniso_U_33
_atom_site_aniso_U_23
_atom_site_aniso_U_13
_atom_site_aniso_U_12
Cd1 0.0371(3) 0.0290(2) 0.0197(2) -0.00100(17) 0.00159(18) 0.0140(2)
Cd2 0.0460(3) 0.0499(3) 0.0253(2) -0.0022(2) -0.0043(2) 0.0342(2)
N31 0.066(4) 0.046(3) 0.018(3) 0.001(2) 0.000(2) 0.033(3)
N41 0.047(3) 0.068(4) 0.031(3) -0.002(3) -0.004(3) 0.034(3)
O11 0.077(4) 0.046(3) 0.072(4) 0.000(3) 0.030(3) 0.032(3)
O12 0.040(3) 0.044(3) 0.044(3) -0.012(2) 0.016(2) 0.002(2)
O21 0.040(2) 0.037(2) 0.058(3) -0.010(2) -0.006(2) 0.020(2)
O22 0.056(3) 0.050(3) 0.125(5) 0.009(3) 0.003(3) 0.029(3)
O31 0.084(4) 0.045(3) 0.029(2) 0.005(2) 0.000(2) 0.033(3)
O32 0.077(3) 0.051(3) 0.018(2) 0.000(2) 0.002(2) 0.033(3)
O51 0.237(9) 0.115(5) 0.056(4) 0.019(4) 0.021(5) 0.150(6)
O52 0.051(3) 0.032(3) 0.068(3) -0.011(2) -0.005(2) 0.018(2)
C11 0.034(4) 0.039(4) 0.062(5) -0.013(4) 0.010(3) 0.008(3)
C12 0.045(4) 0.030(3) 0.051(4) -0.002(3) 0.022(3) 0.006(3)
C13 0.053(4) 0.030(3) 0.049(4) 0.000(3) 0.022(3) 0.010(3)
C14 0.098(7) 0.048(5) 0.066(6) 0.006(4) 0.033(5) 0.038(5)
C15 0.128(9) 0.059(5) 0.064(6) -0.006(5) 0.035(6) 0.048(6)
C16 0.102(7) 0.071(6) 0.041(5) 0.004(4) 0.032(5) 0.037(5)
C17 0.069(5) 0.050(4) 0.056(5) 0.009(4) 0.031(4) 0.020(4)
C21 0.040(4) 0.043(4) 0.043(4) -0.001(3) 0.013(3) 0.019(3)
C22 0.039(4) 0.058(4) 0.039(4) -0.007(3) 0.004(3) 0.025(3)
C23 0.038(4) 0.045(4) 0.061(5) -0.017(4) 0.009(3) 0.018(3)
C24 0.041(4) 0.049(5) 0.108(8) -0.031(5) 0.003(5) 0.011(4)
C25 0.044(5) 0.141(11) 0.099(9) -0.070(8) -0.028(6) 0.043(6)
C26 0.063(7) 0.176(12) 0.059(6) -0.030(7) -0.008(5) 0.065(8)
C27 0.049(5) 0.115(7) 0.052(5) -0.004(5) -0.001(4) 0.043(5)
C31 0.057(4) 0.045(4) 0.022(3) 0.001(3) 0.003(3) 0.027(3)
C32 0.065(4) 0.048(4) 0.018(3) -0.001(3) -0.003(3) 0.031(4)
C33 0.101(6) 0.054(4) 0.022(3) -0.002(3) -0.009(4) 0.048(4)
C34 0.108(6) 0.057(5) 0.018(3) -0.005(3) -0.005(4) 0.053(5)
C35 0.071(5) 0.039(4) 0.027(3) 0.007(3) 0.003(3) 0.026(4)
C36 0.082(5) 0.045(4) 0.021(3) 0.000(3) 0.003(3) 0.037(4)
C41 0.080(6) 0.115(7) 0.053(5) -0.026(5) -0.030(4) 0.077(6)
C42 0.071(6) 0.096(7) 0.066(6) -0.016(5) -0.031(5) 0.053(5)
C43 0.036(4) 0.065(5) 0.050(5) 0.015(4) -0.015(3) 0.013(4)
C44 0.043(4) 0.063(5) 0.068(6) -0.002(4) 0.000(4) 0.018(4)
C45 0.060(5) 0.062(5) 0.040(4) -0.017(4) -0.014(4) 0.012(4)
C46 0.054(4) 0.054(4) 0.051(4) -0.018(4) -0.019(4) 0.028(4)
C51 0.059(4) 0.048(4) 0.035(4) -0.011(3) -0.012(3) 0.029(4)
C52A 0.057(9) 0.044(9) 0.055(9) -0.014(7) -0.031(7) 0.034(8)
C53A 0.053(8) 0.039(7) 0.048(8) -0.018(6) -0.019(6) 0.035(7)
C54A 0.045(8) 0.070(10) 0.052(9) -0.030(8) -0.021(7) 0.031(8)
N51A 0.114(15) 0.165(19) 0.057(10) -0.030(11) -0.021(10) 0.090(15)
C55A 0.089(16) 0.14(2) 0.21(3) 0.12(2) 0.095(18) 0.084(16)
C52B 0.054(10) 0.035(8) 0.072(11) 0.002(7) -0.011(8) 0.022(7)
C53B 0.043(8) 0.041(8) 0.047(9) 0.011(6) -0.005(7) 0.009(6)
C54B 0.042(9) 0.094(13) 0.064(11) 0.001(9) -0.027(8) 0.030(9)

loop_
_atom_type_symbol
_atom_type_description
_atom_type_scat_dispersion_real
_atom_type_scat_dispersion_imag
_atom_type_scat_source
C C 0.0033 0.0016 'International Tables Vol C Tables 4.2.6.8 and 6.1.1.4'
H H 0.0000 0.0000 'International Tables Vol C Tables 4.2.6.8 and 6.1.1.4'
N N 0.0061 0.0033 'International Tables Vol C Tables 4.2.6.8 and 6.1.1.4'
O O 0.0106 0.0060 'International Tables Vol C Tables 4.2.6.8 and 6.1.1.4'
Cd Cd -0.8075 1.2024 'International Tables Vol C Tables 4.2.6.8 and 6.1.1.4'

loop_
_geom_angle_atom_site_label_1
_geom_angle_atom_site_label_2
_geom_angle_atom_site_label_3
_geom_angle
_geom_angle_site_symmetry_1
_geom_angle_site_symmetry_3
O51 Cd1 O32 90.84(19) . 1_556
O51 Cd1 O21 176.57(19) . .
O32 Cd1 O21 85.95(17) 1_556 .
O51 Cd1 O12 79.8(3) . .
O32 Cd1 O12 96.96(17) 1_556 .
O21 Cd1 O12 99.43(16) . .
O51 Cd1 N31 88.2(2) . .
O32 Cd1 N31 171.75(19) 1_556 .
O21 Cd1 N31 95.10(17) . .
O12 Cd1 N31 90.94(18) . .
O51 Cd1 O52 106.2(3) . 17_556
O32 Cd1 O52 89.76(17) 1_556 17_556
O21 Cd1 O52 75.03(15) . 17_556
O12 Cd1 O52 171.02(18) . 17_556
N31 Cd1 O52 82.63(18) . 17_556
O11 Cd2 O21 108.93(18) . 18_546
O11 Cd2 N41 102.4(2) . .
O21 Cd2 N41 107.32(19) 18_546 .
O11 Cd2 O31 165.05(18) . 18_545
O21 Cd2 O31 83.66(17) 18_546 18_545
N41 Cd2 O31 80.60(18) . 18_545
O11 Cd2 O52 94.05(19) . .
O21 Cd2 O52 75.82(15) 18_546 .
N41 Cd2 O52 160.84(19) . .
O31 Cd2 O52 80.99(17) 18_545 .
O11 Cd2 O12 52.25(16) . .
O21 Cd2 O12 158.79(16) 18_546 .
N41 Cd2 O12 88.16(18) . .
O31 Cd2 O12 113.77(16) 18_545 .
O52 Cd2 O12 94.39(15) . .
C35 N31 C34 117.3(5) . .
C35 N31 Cd1 123.6(4) . .
C34 N31 Cd1 118.5(4) . .
C46 N41 C41 116.4(6) . .
C46 N41 Cd2 120.5(5) . .
C41 N41 Cd2 122.3(5) . .
C11 O11 Cd2 102.2(4) . .
C11 O12 Cd1 118.8(4) . .
C11 O12 Cd2 84.0(4) . .
Cd1 O12 Cd2 117.47(19) . .
C21 O21 Cd2 109.1(4) . 17_556
C21 O21 Cd1 137.0(4) . .
Cd2 O21 Cd1 103.86(17) 17_556 .
C31 O31 Cd2 135.8(4) . 17
C31 O32 Cd1 127.9(4) . 1_554
C51 O51 Cd1 136.8(5) . .
C51 O52 Cd2 116.7(4) . .
C51 O52 Cd1 133.3(4) . 18_546
Cd2 O52 Cd1 99.96(16) . 18_546
O11 C11 O12 121.5(6) . .
O11 C11 C12 119.5(6) . .
O12 C11 C12 119.0(6) . .
C17 C12 C13 120.5(6) . .
C17 C12 C11 117.5(7) . .
C13 C12 C11 121.9(7) . .
C14 C13 C12 117.7(7) . .
C14 C13 C23 116.4(7) . .
C12 C13 C23 125.5(6) . .
C15 C14 C13 121.6(8) . .
C16 C15 C14 119.7(8) . .
C15 C16 C17 120.1(8) . .
C16 C17 C12 120.2(8) . .
O22 C21 O21 121.7(6) . .
O22 C21 C22 120.3(7) . .
O21 C21 C22 118.0(6) . .
C27 C22 C23 119.2(7) . .
C27 C22 C21 118.0(7) . .
C23 C22 C21 122.7(6) . .
C22 C23 C24 118.4(8) . .
C22 C23 C13 123.6(6) . .
C24 C23 C13 117.6(7) . .
C25 C24 C23 120.9(9) . .
C26 C25 C24 119.8(9) . .
C25 C26 C27 120.7(10) . .
C26 C27 C22 120.8(10) . .
O31 C31 O32 127.8(6) . .
O31 C31 C32 115.2(6) . .
O32 C31 C32 116.9(6) . .
C36 C32 C33 117.7(6) . .
C36 C32 C31 123.8(6) . .
C33 C32 C31 118.5(6) . .
C34 C33 C32 119.3(6) . .
N31 C34 C33 123.4(6) . .
N31 C35 C36 122.6(6) . .
C32 C36 C35 119.8(6) . .
N41 C41 C42 124.7(8) . .
C41 C42 C43 119.6(8) . .
C42 C43 C45 116.4(7) . .
C42 C43 C44 118.1(7) . .
C45 C43 C44 125.5(8) . .
C44 C44 C43 123.9(11) 13 .
C43 C45 C46 120.3(7) . .
N41 C46 C45 122.5(7) . .
O51 C51 O52 121.9(7) . .
O51 C51 C52A 107.4(7) . .
O52 C51 C52A 128.8(6) . .
O51 C51 C52B 133.4(7) . .
O52 C51 C52B 104.4(6) . .
C52A C51 C52B 31.75(17) . .
C52B C52A C53A 115.4 . .
C52B C52A C56 74.8 . .
C53A C52A C56 120.0 . .
C52B C52A C51 83.2(5) . .
C53A C52A C51 123.6(5) . .
C56 C52A C51 116.1(5) . .
C52A C53A C54A 120.0 . .
C52A C53A C53B 120.1(4) . 17_556
C54A C53A C53B 119.5(4) . 17_556
C52A C53A C52B 23.4 . .
C54A C53A C52B 115.9 . .
C53B C53A C52B 116.1(5) 17_556 .
C54B C54A N51A 110.8(2) 3_665 .
C54B C54A C53A 129.0(3) 3_665 .
N51A C54A C53A 120.0 . .
C54B C54A N51B 48.7(5) 3_665 3_665
N51A C54A N51B 62.1(3) . 3_665
C53A C54A N51B 175.4(5) . 3_665
C54A N51A C55A 120.0 . .
C54A N51A N51B 72.07(15) . 3_665
C55A N51A N51B 167.21(8) . 3_665
C54A N51A C55B 118.7 . .
C55A N51A C55B 23.3 . .
N51B N51A C55B 157.0(6) 3_665 .
C55B C55A N51A 115.3 . .
C55B C55A C56 80.5 . .
N51A C55A C56 120.0 . .
C55A C56 C52A 120.0 . .
C55A C56 C52B 125.9 . .
C52A C56 C52B 34.7 . .
C55A C56 C55B 33.3 . .
C52A C56 C55B 127.6 . .
C52B C56 C55B 111.0 . .
C52A C52B C53B 133.8 . .
C52A C52B C56 70.5 . .
C53B C52B C56 125.5 . .
C52A C52B C51 65.1(4) . .
C53B C52B C51 128.0(5) . .
C56 C52B C51 106.3(5) . .
C52A C52B C53A 41.2 . .
C53B C52B C53A 92.7 . .
C56 C52B C53A 91.4 . .
C51 C52B C53A 91.0(4) . .
C54B C53B C52B 120.0 . .
C54B C53B C53A 118.2(4) . 18_546
C52B C53B C53A 121.8(4) . 18_546
C54A C54B C53B 144.15(11) 2_655 .
C54A C54B N51B 94.38(11) 2_655 .
C53B C54B N51B 120.0 . .
C54B N51B C55B 120.0 . .
C54B N51B N51A 82.72(11) . 2_655
C55B N51B N51A 155.2(3) . 2_655
C54B N51B C54A 36.9(4) . 2_655
C55B N51B C54A 155.7(3) . 2_655
N51A N51B C54A 45.8(3) 2_655 2_655
C55A C55B N51B 133.9 . .
C55A C55B C56 66.2 . .
N51B C55B C56 123.4 . .
C55A C55B N51A 41.4 . .
N51B C55B N51A 92.6 . .
C56 C55B N51A 89.4 . .

loop_
_geom_bond_atom_site_label_1
_geom_bond_atom_site_label_2
_geom_bond_distance
_geom_bond_site_symmetry_2
Cd1 O51 2.219(5) .
Cd1 O32 2.272(4) 1_556
Cd1 O21 2.289(4) .
Cd1 O12 2.301(4) .
Cd1 N31 2.333(5) .
Cd1 O52 2.363(4) 17_556
Cd2 O11 2.278(5) .
Cd2 O21 2.278(4) 18_546
Cd2 N41 2.308(5) .
Cd2 O31 2.320(4) 18_545
Cd2 O52 2.332(5) .
Cd2 O12 2.646(5) .
N31 C35 1.329(8) .
N31 C34 1.335(8) .
N41 C46 1.324(8) .
N41 C41 1.333(9) .
O11 C11 1.239(8) .
O12 C11 1.274(8) .
O21 C21 1.278(8) .
O21 Cd2 2.278(4) 17_556
O22 C21 1.220(8) .
O31 C31 1.249(7) .
O31 Cd2 2.320(4) 17
O32 C31 1.258(7) .
O32 Cd1 2.272(4) 1_554
O51 C51 1.232(8) .
O52 C51 1.250(8) .
O52 Cd1 2.363(4) 18_546
C11 C12 1.508(9) .
C12 C17 1.392(11) .
C12 C13 1.401(10) .
C13 C14 1.400(10) .
C13 C23 1.484(10) .
C14 C15 1.385(12) .
C15 C16 1.379(12) .
C16 C17 1.386(11) .
C21 C22 1.488(9) .
C22 C27 1.389(10) .
C22 C23 1.401(10) .
C23 C24 1.406(10) .
C24 C25 1.379(14) .
C25 C26 1.361(15) .
C26 C27 1.375(13) .
C31 C32 1.528(8) .
C32 C36 1.369(9) .
C32 C33 1.381(9) .
C33 C34 1.377(9) .
C35 C36 1.393(8) .
C41 C42 1.356(10) .
C42 C43 1.379(11) .
C43 C45 1.383(11) .
C43 C44 1.508(10) .
C44 C44 1.234(15) 13
C45 C46 1.387(10) .
C51 C52A 1.447(8) .
C51 C52B 1.585(9) .
C52A C52B 0.8397 .
C52A C53A 1.3900 .
C52A C56 1.3900 .
C53A C54A 1.3900 .
C53A C53B 1.544(14) 17_556
C53A C52B 1.9070 .
C54A C54B 1.111(14) 3_665
C54A N51A 1.3900 .
C54A N51B 1.844(13) 3_665
N51A C55A 1.3900 .
N51A N51B 1.713(16) 3_665
N51A C55B 1.9019 .
C55A C55B 0.8334 .
C55A C56 1.3900 .
C56 C52B 1.4229 .
C56 C55B 1.4978 .
C52B C53B 1.3898 .
C53B C54B 1.3897 .
C53B C53A 1.544(15) 18_546
C54B C54A 1.111(16) 2_655
C54B N51B 1.3899 .
N51B C55B 1.3900 .
N51B N51A 1.713(19) 2_655
N51B C54A 1.844(11) 2_655
